data_7204888
loop_
_publ_author_name
'Bacchi, Alessia'
'Bosetti, Elsa'
'Carcelli, Mauro'
'Pelagatti, Paolo'
'Rogolino, Dominga'

_publ_section_title
;
 Deconvolution of supramolecular tectons and analysis of the structural
 role of the anions for two ?wheel-and-axle? silver complexes
;
_journal_issue 31
_journal_name_full CrystEngComm
_journal_page_first 177
_journal_paper_doi 10.1039/b405940a
_journal_volume 6
_journal_year 2004
_chemical_formula_sum 'C36 H30 Ag F6 N2 O2 P'
_chemical_formula_weight 775.46
_chemical_name_systematic
;
?
;
_space_group_IT_number 14
_symmetry_cell_setting monoclinic
_symmetry_space_group_name_Hall '-P 2ybc'
_symmetry_space_group_name_H-M 'P 1 21/c 1'
_atom_sites_solution_hydrogens difmap
_atom_sites_solution_primary direct
_atom_sites_solution_secondary difmap
_audit_creation_method SHELXL-97
_cell_angle_alpha 90.00
_cell_angle_beta 98.2860(10)
_cell_angle_gamma 90.00
_cell_formula_units_Z 2
_cell_length_a 12.4855(7)
_cell_length_b 8.6349(5)
_cell_length_c 15.6533(9)
_cell_measurement_reflns_used 8152
_cell_measurement_temperature 293(2)
_cell_measurement_theta_max 49.4
_cell_measurement_theta_min 5.3
_cell_volume 1669.98(17)
_computing_cell_refinement
;
SAINT: SAX, Area Detector Integration, Siemens Analytical instruments
INC., Madison, Wisconsin, USA.
;
_computing_data_collection
;
SAINT: SAX, Area Detector Integration, Siemens Analytical instruments
INC., Madison, Wisconsin, USA.
;
_computing_data_reduction
;
SAINT: SAX, Area Detector Integration, Siemens Analytical instruments
INC., Madison, Wisconsin, USA.
SADABS: Siemens Area Detector Absorption Correction Software,
Sheldrick G., 1996, University of Goettingen, Germany.
;
_computing_molecular_graphics 'Ortep-3 for Windows (Farrugia, 1997)'
_computing_publication_material 'PARST -  M. Nardelli, J. Appl. Crystallogr. 1995, 28, 659'
_computing_structure_refinement 'SHELXL-97 (Sheldrick, 1997)'
_computing_structure_solution 'SIR97 (Altomare et al., 1997)'
_diffrn_ambient_temperature 293(2)
_diffrn_detector_area_resol_mean 8.2
_diffrn_measured_fraction_theta_full 1.000
_diffrn_measured_fraction_theta_max 1.000
_diffrn_measurement_device_type 'Bruker AXS CCD diffractometer'
_diffrn_measurement_method '\w scan'
_diffrn_radiation_monochromator graphite
_diffrn_radiation_source 'fine-focus sealed tube'
_diffrn_radiation_type MoK\a
_diffrn_radiation_wavelength 0.71069
_diffrn_reflns_av_R_equivalents 0.0307
_diffrn_reflns_av_sigmaI/netI 0.0161
_diffrn_reflns_limit_h_max 14
_diffrn_reflns_limit_h_min -14
_diffrn_reflns_limit_k_max 10
_diffrn_reflns_limit_k_min -10
_diffrn_reflns_limit_l_max 18
_diffrn_reflns_limit_l_min -18
_diffrn_reflns_number 16273
_diffrn_reflns_theta_full 24.71
_diffrn_reflns_theta_max 24.71
_diffrn_reflns_theta_min 1.65
_diffrn_standards_decay_% 0
_exptl_absorpt_coefficient_mu 0.720
_exptl_absorpt_correction_T_max 1.0000
_exptl_absorpt_correction_T_min 0.6565
_exptl_absorpt_correction_type 'symmetry-related measurements'
_exptl_absorpt_process_details 'according to procedures implemented in the SADABS package'
_exptl_crystal_colour colorless
_exptl_crystal_density_diffrn 1.542
_exptl_crystal_density_method 'not measured'
_exptl_crystal_description 'thin needles'
_exptl_crystal_F_000 784
_exptl_crystal_size_max 0.14
_exptl_crystal_size_mid 0.06
_exptl_crystal_size_min 0.04
_refine_diff_density_max 0.283
_refine_diff_density_min -0.337
_refine_diff_density_rms 0.050
_refine_ls_extinction_method none
_refine_ls_goodness_of_fit_ref 1.042
_refine_ls_hydrogen_treatment mixed
_refine_ls_matrix_type full
_refine_ls_number_parameters 280
_refine_ls_number_reflns 2844
_refine_ls_number_restraints 0
_refine_ls_restrained_S_all 1.042
_refine_ls_R_factor_all 0.0391
_refine_ls_R_factor_gt 0.0305
_refine_ls_shift/su_max 0.001
_refine_ls_shift/su_mean 0.000
_refine_ls_structure_factor_coef Fsqd
_refine_ls_weighting_details 'calc w=1/[\s^2^(Fo^2^)+(0.0500P)^2^+0.6036P] where P=(Fo^2^+2Fc^2^)/3'
_refine_ls_weighting_scheme calc
_refine_ls_wR_factor_gt 0.0822
_refine_ls_wR_factor_ref 0.0904
_reflns_number_gt 2323
_reflns_number_total 2844
_reflns_threshold_expression >2sigma(I)
_cod_data_source_file b405940a.txt
_cod_data_source_block '[Ag(LOH)2]PF6'
_cod_original_sg_symbol_H-M P21/c
_cod_database_code 7204888

loop_
_symmetry_equiv_pos_as_xyz
'x, y, z'
'-x, y+1/2, -z+1/2'
'-x, -y, -z'
'x, -y-1/2, z-1/2'

loop_
_atom_site_label
_atom_site_type_symbol
_atom_site_fract_x
_atom_site_fract_y
_atom_site_fract_z
_atom_site_U_iso_or_equiv
_atom_site_adp_type
_atom_site_occupancy
_atom_site_symmetry_multiplicity
_atom_site_calc_flag
_atom_site_refinement_flags
_atom_site_disorder_assembly
_atom_site_disorder_group
Ag Ag 1.0000 0.0000 1.0000 0.07307(15) Uani 1 2 d S . .
P P 1.0000 0.0000 0.5000 0.0626(3) Uani 1 2 d S . .
N N 0.88470(16) 0.0388(2) 0.88752(13) 0.0538(5) Uani 1 1 d . . .
O1 O 0.71831(16) 0.0975(2) 0.57895(10) 0.0552(4) Uani 1 1 d . . .
F1 F 0.87868(16) -0.0246(3) 0.45908(19) 0.1150(8) Uani 1 1 d . . .
F2 F 0.98270(17) -0.1101(2) 0.57756(15) 0.1040(7) Uani 1 1 d . . .
F3 F 1.03932(18) -0.1440(2) 0.44875(15) 0.1057(6) Uani 1 1 d . . .
C1 C 0.69483(17) 0.1935(2) 0.64865(13) 0.0425(5) Uani 1 1 d . . .
C2 C 0.76089(15) 0.1369(2) 0.73347(13) 0.0398(4) Uani 1 1 d . . .
C3 C 0.8294(2) 0.0122(3) 0.73595(18) 0.0575(6) Uani 1 1 d . . .
C4 C 0.8886(2) -0.0336(3) 0.81305(19) 0.0656(7) Uani 1 1 d . . .
C5 C 0.8158(2) 0.1553(3) 0.88515(16) 0.0661(7) Uani 1 1 d . . .
C6 C 0.7541(2) 0.2067(3) 0.81137(16) 0.0630(7) Uani 1 1 d . . .
C7 C 0.71951(18) 0.3622(3) 0.62681(15) 0.0482(5) Uani 1 1 d . . .
C8 C 0.8076(2) 0.4442(3) 0.6661(2) 0.0633(7) Uani 1 1 d . . .
C9 C 0.8277(3) 0.5937(4) 0.6382(3) 0.0793(9) Uani 1 1 d . . .
C10 C 0.7603(3) 0.6619(4) 0.5726(2) 0.0799(9) Uani 1 1 d . . .
C11 C 0.6747(3) 0.5812(4) 0.5327(3) 0.0925(11) Uani 1 1 d . . .
C12 C 0.6538(3) 0.4317(4) 0.5585(2) 0.0780(9) Uani 1 1 d . . .
C13 C 0.57379(17) 0.1732(2) 0.65348(13) 0.0441(5) Uani 1 1 d . . .
C14 C 0.5193(2) 0.2782(3) 0.69818(18) 0.0622(7) Uani 1 1 d . . .
C15 C 0.4099(2) 0.2603(4) 0.7027(2) 0.0769(9) Uani 1 1 d . . .
C16 C 0.3529(2) 0.1405(4) 0.65994(19) 0.0698(8) Uani 1 1 d . . .
C17 C 0.4048(2) 0.0397(4) 0.61382(18) 0.0656(7) Uani 1 1 d . . .
C18 C 0.5158(2) 0.0526(3) 0.61137(15) 0.0537(6) Uani 1 1 d . . .
H18 H 0.554(2) -0.020(3) 0.586(2) 0.062(8) Uiso 1 1 d . . .
H17 H 0.371(3) -0.044(4) 0.586(2) 0.081(9) Uiso 1 1 d . . .
H5 H 0.812(3) 0.201(4) 0.937(2) 0.097(10) Uiso 1 1 d . . .
H3 H 0.836(2) -0.039(3) 0.686(2) 0.066(8) Uiso 1 1 d . . .
H16 H 0.277(3) 0.138(4) 0.656(2) 0.091(10) Uiso 1 1 d . . .
H8 H 0.848(2) 0.403(3) 0.7111(19) 0.067(8) Uiso 1 1 d . . .
H6 H 0.705(3) 0.284(4) 0.814(2) 0.080(9) Uiso 1 1 d . . .
H12 H 0.596(3) 0.374(4) 0.529(2) 0.094(11) Uiso 1 1 d . . .
H4 H 0.938(3) -0.129(4) 0.815(2) 0.104(11) Uiso 1 1 d . . .
H14 H 0.559(2) 0.367(3) 0.724(2) 0.077(8) Uiso 1 1 d . . .
H10 H 0.777(3) 0.764(4) 0.556(2) 0.096(11) Uiso 1 1 d . . .
H9 H 0.889(3) 0.643(4) 0.668(2) 0.106(12) Uiso 1 1 d . . .
H15 H 0.374(3) 0.335(5) 0.735(3) 0.115(13) Uiso 1 1 d . . .
H1O H 0.774(2) 0.117(4) 0.5708(19) 0.066(10) Uiso 1 1 d . . .
H11 H 0.626(4) 0.621(6) 0.484(3) 0.139(16) Uiso 1 1 d . . .

loop_
_atom_site_aniso_label
_atom_site_aniso_U_11
_atom_site_aniso_U_22
_atom_site_aniso_U_33
_atom_site_aniso_U_23
_atom_site_aniso_U_13
_atom_site_aniso_U_12
Ag 0.0750(2) 0.0813(2) 0.0534(2) 0.00413(13) -0.02302(15) 0.00977(15)
P 0.0461(5) 0.0618(6) 0.0843(7) 0.0045(5) 0.0241(5) -0.0073(4)
N 0.0508(11) 0.0624(12) 0.0446(11) 0.0014(9) -0.0059(9) 0.0041(9)
O1 0.0609(11) 0.0649(11) 0.0397(8) -0.0109(7) 0.0069(8) 0.0015(9)
F1 0.0586(11) 0.1364(19) 0.146(2) 0.0087(15) 0.0001(12) -0.0219(10)
F2 0.1032(14) 0.1003(14) 0.1190(16) 0.0351(12) 0.0516(13) 0.0064(11)
F3 0.1227(16) 0.0848(13) 0.1148(16) -0.0109(11) 0.0351(13) 0.0080(11)
C1 0.0462(11) 0.0453(11) 0.0354(10) -0.0031(9) 0.0036(9) -0.0007(9)
C2 0.0382(10) 0.0414(11) 0.0389(10) -0.0032(9) 0.0027(8) -0.0040(9)
C3 0.0636(15) 0.0605(15) 0.0457(13) -0.0115(11) -0.0014(11) 0.0173(12)
C4 0.0665(16) 0.0682(16) 0.0572(16) -0.0064(12) -0.0072(13) 0.0230(13)
C5 0.0741(17) 0.0824(19) 0.0389(13) -0.0101(13) -0.0016(12) 0.0207(15)
C6 0.0716(16) 0.0717(16) 0.0429(13) -0.0099(12) -0.0013(12) 0.0278(14)
C7 0.0466(11) 0.0510(12) 0.0474(12) 0.0048(10) 0.0082(10) -0.0014(10)
C8 0.0547(14) 0.0551(14) 0.0776(19) 0.0079(14) 0.0006(14) -0.0039(12)
C9 0.0699(18) 0.0593(17) 0.108(3) 0.0022(17) 0.0105(18) -0.0182(15)
C10 0.086(2) 0.0595(17) 0.098(2) 0.0214(17) 0.0239(18) -0.0049(16)
C11 0.101(2) 0.080(2) 0.092(2) 0.042(2) -0.003(2) -0.003(2)
C12 0.080(2) 0.0730(18) 0.0741(19) 0.0257(16) -0.0132(16) -0.0134(16)
C13 0.0461(11) 0.0494(12) 0.0339(10) 0.0031(9) -0.0044(8) -0.0055(9)
C14 0.0474(13) 0.0675(16) 0.0695(17) -0.0173(13) 0.0004(12) -0.0039(12)
C15 0.0486(15) 0.096(2) 0.085(2) -0.0145(18) 0.0053(14) 0.0024(14)
C16 0.0483(14) 0.097(2) 0.0613(16) 0.0139(16) -0.0001(12) -0.0136(15)
C17 0.0712(17) 0.0759(18) 0.0450(13) 0.0080(13) -0.0073(12) -0.0355(15)
C18 0.0655(15) 0.0563(14) 0.0378(11) 0.0000(10) 0.0027(11) -0.0162(12)

loop_
_atom_type_symbol
_atom_type_description
_atom_type_scat_dispersion_real
_atom_type_scat_dispersion_imag
_atom_type_scat_source
C C 0.0033 0.0016 'International Tables Vol C Tables 4.2.6.8 and 6.1.1.4'
H H 0.0000 0.0000 'International Tables Vol C Tables 4.2.6.8 and 6.1.1.4'
N N 0.0061 0.0033 'International Tables Vol C Tables 4.2.6.8 and 6.1.1.4'
O O 0.0106 0.0060 'International Tables Vol C Tables 4.2.6.8 and 6.1.1.4'
F F 0.0171 0.0103 'International Tables Vol C Tables 4.2.6.8 and 6.1.1.4'
P P 0.1023 0.0942 'International Tables Vol C Tables 4.2.6.8 and 6.1.1.4'
Ag Ag -0.8971 1.1015 'International Tables Vol C Tables 4.2.6.8 and 6.1.1.4'

loop_
_geom_angle_atom_site_label_1
_geom_angle_atom_site_label_2
_geom_angle_atom_site_label_3
_geom_angle
_geom_angle_site_symmetry_1
_geom_angle_site_symmetry_3
_geom_angle_publ_flag
N Ag N 180.000(1) 3_757 . ?
F1 P F1 180.00(6) 3_756 . ?
F1 P F2 90.08(12) 3_756 3_756 ?
F1 P F2 89.92(12) . 3_756 ?
F1 P F2 89.92(12) 3_756 . ?
F1 P F2 90.08(12) . . ?
F2 P F2 180.000(1) 3_756 . ?
F1 P F3 87.82(13) 3_756 . ?
F1 P F3 92.18(13) . . ?
F2 P F3 89.80(12) 3_756 . ?
F2 P F3 90.20(12) . . ?
F1 P F3 92.18(13) 3_756 3_756 ?
F1 P F3 87.82(13) . 3_756 ?
F2 P F3 90.20(12) 3_756 3_756 ?
F2 P F3 89.80(12) . 3_756 ?
F3 P F3 180.00(14) . 3_756 ?
C5 N C4 116.1(2) . . ?
C5 N Ag 120.12(17) . . ?
C4 N Ag 122.96(17) . . ?
O1 C1 C13 106.42(17) . . ?
O1 C1 C7 107.99(17) . . ?
C13 C1 C7 110.45(17) . . ?
O1 C1 C2 109.29(17) . . ?
C13 C1 C2 109.32(16) . . ?
C7 C1 C2 113.14(17) . . ?
C3 C2 C6 115.9(2) . . ?
C3 C2 C1 121.88(19) . . ?
C6 C2 C1 122.2(2) . . ?
C2 C3 C4 120.2(2) . . ?
N C4 C3 123.4(2) . . ?
N C5 C6 123.8(2) . . ?
C5 C6 C2 120.6(2) . . ?
C8 C7 C12 117.9(2) . . ?
C8 C7 C1 124.1(2) . . ?
C12 C7 C1 117.8(2) . . ?
C7 C8 C9 120.2(3) . . ?
C10 C9 C8 121.0(3) . . ?
C11 C10 C9 119.2(3) . . ?
C10 C11 C12 120.9(3) . . ?
C7 C12 C11 120.8(3) . . ?
C18 C13 C14 118.3(2) . . ?
C18 C13 C1 121.0(2) . . ?
C14 C13 C1 120.70(19) . . ?
C13 C14 C15 120.9(3) . . ?
C16 C15 C14 120.3(3) . . ?
C17 C16 C15 119.3(3) . . ?
C16 C17 C18 121.1(3) . . ?
C13 C18 C17 120.1(3) . . ?

loop_
_geom_bond_atom_site_label_1
_geom_bond_atom_site_label_2
_geom_bond_distance
_geom_bond_site_symmetry_2
_geom_bond_publ_flag
Ag N 2.1340(19) 3_757 ?
Ag N 2.1340(19) . ?
P F1 1.572(2) 3_756 ?
P F1 1.572(2) . ?
P F2 1.5809(19) 3_756 ?
P F2 1.5809(19) . ?
P F3 1.595(2) . ?
P F3 1.595(2) 3_756 ?
N C5 1.321(3) . ?
N C4 1.330(4) . ?
O1 C1 1.434(3) . ?
C1 C13 1.534(3) . ?
C1 C7 1.538(3) . ?
C1 C2 1.538(3) . ?
C2 C3 1.372(3) . ?
C2 C6 1.374(3) . ?
C3 C4 1.379(4) . ?
C5 C6 1.367(4) . ?
C7 C8 1.377(4) . ?
C7 C12 1.386(4) . ?
C8 C9 1.397(4) . ?
C9 C10 1.364(5) . ?
C10 C11 1.351(5) . ?
C11 C12 1.389(5) . ?
C13 C18 1.381(3) . ?
C13 C14 1.383(3) . ?
C14 C15 1.386(4) . ?
C15 C16 1.373(4) . ?
C16 C17 1.354(4) . ?
C17 C18 1.396(4) . ?

loop_
_geom_hbond_atom_site_label_D
_geom_hbond_atom_site_label_H
_geom_hbond_atom_site_label_A
_geom_hbond_distance_DH
_geom_hbond_distance_HA
_geom_hbond_distance_DA
_geom_hbond_angle_DHA
_geom_hbond_site_symmetry_A
O1 H1O F1 0.75(3) 2.63(3) 3.118(3) 125(3) .
O1 H1O F3 0.75(3) 2.40(3) 3.144(3) 172(3) 3_756
C17 H17 O1 0.92(3) 2.70(3) 3.396(3) 134(3) 3_656
C16 H16 F1 0.94(3) 2.65(3) 3.359(3) 133(3) 3_656
C5 H5 F3 0.91(4) 2.73(4) 3.417(4) 132(3) 2_756
C4 H4 F3 1.02(4) 3.01(4) 3.828(4) 138(2) 4_556

loop_
_geom_torsion_atom_site_label_1
_geom_torsion_atom_site_label_2
_geom_torsion_atom_site_label_3
_geom_torsion_atom_site_label_4
_geom_torsion
_geom_torsion_site_symmetry_1
_geom_torsion_site_symmetry_2
_geom_torsion_site_symmetry_3
_geom_torsion_site_symmetry_4
_geom_torsion_publ_flag
C4 N N C5 -11.0(4) . . 3_757 3_757 ?
O1 C1 C2 C3 -0.3(3) . . . . ?
O1 C1 C1 O1 180.000(2) . . 3_757 3_757 ?
C3 C2 C1 O1 -0.3(3) . . . . ?
C12 C7 C1 O1 67.8(3) . . . . ?
C18 C13 C1 O1 15.0(3) . . . . ?
C1 C1 C1 C1 0.0 3_757 . 3_756 1_556 ?
O1 F1 F1 O1 180.0 . . 3_756 3_756 ?
